data_4119789
loop_
_publ_author_name
'Johannes Seibel'
'Oliver Allemann'
'Jay S. Siegel'
'Karl-Heinz Ernst'

_publ_section_title
;
 Chiral Conflict among Different Helicenes Suppresses Formation of One
 Enantiomorph in 2D Crystallization
;
_journal_name_full 'Journal of the American Chemical Society'
_journal_page_first 7434
_journal_page_last 7437
_journal_paper_doi 10.1021/ja402012j
_journal_volume 135
_journal_year 2013
_chemical_formula_moiety 'C30 H18'
_chemical_formula_sum 'C30 H18'
_chemical_formula_weight 378.47
_chemical_name_systematic
; 
 ? 
;
_space_group_IT_number 14
_symmetry_cell_setting monoclinic
_symmetry_Int_Tables_number 14
_symmetry_space_group_name_Hall '-P 2yn'
_symmetry_space_group_name_H-M 'P 1 21/n 1'
_atom_sites_solution_hydrogens geom
_atom_sites_solution_primary direct
_atom_sites_solution_secondary difmap
_audit_creation_date 2011-Jun-27
_audit_creation_method SHELXL-97
_cell_angle_alpha 90.00
_cell_angle_beta 115.0553(19)
_cell_angle_gamma 90.00
_cell_formula_units_Z 4
_cell_length_a 19.3549(3)
_cell_length_b 5.12886(5)
_cell_length_c 19.9604(3)
_cell_measurement_reflns_used 10218
_cell_measurement_temperature 100(1)
_cell_measurement_theta_max 73.9766
_cell_measurement_theta_min 2.4415
_cell_volume 1794.99(5)
_computing_cell_refinement 'CrysAlisPro, Version 1.171.34.49 (Agilent Technologies, 2011)'
_computing_data_collection 'CrysAlisPro, Version 1.171.34.49 (Agilent Technologies, 2011)'
_computing_data_reduction 'CrysAlisPro, Version 1.171.34.49 (Agilent Technologies, 2011)'
_computing_molecular_graphics 'ORTEPII (Johnson, 1976)'
_computing_publication_material 'SHELXL97 and PLATON (Spek, 2003)'
_computing_structure_refinement 'SHELXL97 (Sheldrick, 1997)'
_computing_structure_solution 'SHELXS97 (Sheldrick, 2008)'
_diffrn_ambient_temperature 100(1)
_diffrn_detector 'Atlas CCD camera on \k goniostat'
_diffrn_detector_area_resol_mean 10.3801
_diffrn_measured_fraction_theta_full 1.000
_diffrn_measured_fraction_theta_max 0.982
_diffrn_measurement_device_type 'Oxford Diffraction SuperNova, dual radiation diffractometer'
_diffrn_measurement_method '\w scans'
_diffrn_radiation_monochromator mirror
_diffrn_radiation_source 'SuperNova (Cu) x-ray Source'
_diffrn_radiation_type 'Cu K\a'
_diffrn_radiation_wavelength 1.54184
_diffrn_reflns_av_R_equivalents 0.0180
_diffrn_reflns_av_sigmaI/netI 0.0115
_diffrn_reflns_limit_h_max 24
_diffrn_reflns_limit_h_min -22
_diffrn_reflns_limit_k_max 6
_diffrn_reflns_limit_k_min -6
_diffrn_reflns_limit_l_max 24
_diffrn_reflns_limit_l_min -24
_diffrn_reflns_number 18317
_diffrn_reflns_theta_full 66.97
_diffrn_reflns_theta_max 74.11
_diffrn_reflns_theta_min 2.67
_diffrn_standards_decay_% 0
_diffrn_standards_number 0
_exptl_absorpt_coefficient_mu 0.604
_exptl_absorpt_correction_T_max 1.00000
_exptl_absorpt_correction_T_min 0.20848
_exptl_absorpt_correction_type multi-scan
_exptl_absorpt_process_details
;
empirical absorption correction using spherical harmonics,
 implemented in SCALE3 ABSPACK scaling algorithm.
CrysAlisPro, Version 1.171.34.49 (Agilent Technologies, 2011)
;
_exptl_crystal_colour colourless
_exptl_crystal_density_diffrn 1.400
_exptl_crystal_description plate
_exptl_crystal_F_000 792
_exptl_crystal_size_max 0.44
_exptl_crystal_size_mid 0.28
_exptl_crystal_size_min 0.04
_refine_diff_density_max 0.241
_refine_diff_density_min -0.172
_refine_diff_density_rms 0.036
_refine_ls_extinction_coef 0.00069(18)
_refine_ls_extinction_expression Fc^*^=kFc[1+0.001xFc^2^\l^3^/sin(2\q)]^-1/4^
_refine_ls_extinction_method SHELXL
_refine_ls_goodness_of_fit_ref 1.040
_refine_ls_hydrogen_treatment constr
_refine_ls_matrix_type full
_refine_ls_number_parameters 272
_refine_ls_number_reflns 3588
_refine_ls_number_restraints 0
_refine_ls_restrained_S_all 1.040
_refine_ls_R_factor_all 0.0354
_refine_ls_R_factor_gt 0.0326
_refine_ls_shift/su_max 0.004
_refine_ls_shift/su_mean 0.000
_refine_ls_structure_factor_coef Fsqd
_refine_ls_weighting_details 'w=1/[\s^2^(Fo^2^)+(0.0456P)^2^+0.6114P] where P=(Fo^2^+2Fc^2^)/3'
_refine_ls_weighting_scheme calc
_refine_ls_wR_factor_gt 0.0867
_refine_ls_wR_factor_ref 0.0894
_reflns_number_gt 3308
_reflns_number_total 3588
_reflns_threshold_expression 'I > 2\s(I)'
_cod_data_source_file ja402012j_si_002.cif
_cod_data_source_block SG1105
_cod_original_cell_volume 1794.99(4)
_cod_database_code 4119789

loop_
_symmetry_equiv_pos_as_xyz
'x, y, z'
'-x+1/2, y+1/2, -z+1/2'
'-x, -y, -z'
'x-1/2, -y-1/2, z-1/2'

loop_
_atom_site_label
_atom_site_type_symbol
_atom_site_fract_x
_atom_site_fract_y
_atom_site_fract_z
_atom_site_U_iso_or_equiv
_atom_site_adp_type
_atom_site_occupancy
_atom_site_symmetry_multiplicity
_atom_site_calc_flag
_atom_site_refinement_flags
C1 C 0.87437(6) -0.0151(2) -0.00128(6) 0.0232(2) Uani 1 1 d .
H1 H 0.9209 0.0013 -0.0062 0.028 Uiso 1 1 calc R
C2 C 0.82316(7) -0.2050(2) -0.04071(6) 0.0252(2) Uani 1 1 d .
H2 H 0.8346 -0.3190 -0.0721 0.030 Uiso 1 1 calc R
C3 C 0.75438(7) -0.2301(2) -0.03456(6) 0.0247(2) Uani 1 1 d .
H3 H 0.7188 -0.3609 -0.0619 0.030 Uiso 1 1 calc R
C4 C 0.73813(6) -0.0648(2) 0.01120(6) 0.0232(2) Uani 1 1 d .
H4 H 0.6911 -0.0829 0.0150 0.028 Uiso 1 1 calc R
C5 C 0.77260(6) 0.3126(2) 0.09979(6) 0.0199(2) Uani 1 1 d .
C6 C 0.82937(6) 0.48615(19) 0.14649(5) 0.0190(2) Uani 1 1 d .
C7 C 0.98151(6) 0.6754(2) 0.27732(6) 0.0203(2) Uani 1 1 d .
C8 C 1.03494(6) 0.8637(2) 0.32059(6) 0.0213(2) Uani 1 1 d .
C9 C 1.12832(6) 1.2140(2) 0.32691(6) 0.0246(2) Uani 1 1 d .
H9 H 1.1264 1.2826 0.3703 0.030 Uiso 1 1 calc R
C10 C 1.17743(6) 1.3226(2) 0.30112(6) 0.0267(2) Uani 1 1 d .
H10 H 1.2092 1.4645 0.3267 0.032 Uiso 1 1 calc R
C11 C 1.18051(6) 1.2240(2) 0.23735(6) 0.0271(2) Uani 1 1 d .
H11 H 1.2151 1.2964 0.2200 0.033 Uiso 1 1 calc R
C12 C 1.13336(6) 1.0217(2) 0.19945(6) 0.0244(2) Uani 1 1 d .
H12 H 1.1356 0.9571 0.1558 0.029 Uiso 1 1 calc R
C13 C 1.03135(6) 0.5927(2) 0.11813(6) 0.0224(2) Uani 1 1 d .
H13 H 1.0699 0.6462 0.1035 0.027 Uiso 1 1 calc R
C14 C 0.98063(6) 0.4048(2) 0.07857(6) 0.0224(2) Uani 1 1 d .
H14 H 0.9890 0.3109 0.0416 0.027 Uiso 1 1 calc R
C15 C 0.91588(6) 0.3472(2) 0.09146(6) 0.0196(2) Uani 1 1 d .
C16 C 0.85941(6) 0.1559(2) 0.04636(5) 0.0199(2) Uani 1 1 d .
C17 C 0.78969(6) 0.1305(2) 0.05247(5) 0.0200(2) Uani 1 1 d .
C18 C 0.90602(6) 0.48150(19) 0.14830(5) 0.0188(2) Uani 1 1 d .
C19 C 0.96940(6) 0.62816(19) 0.20066(6) 0.0193(2) Uani 1 1 d .
C20 C 1.02746(6) 0.7089(2) 0.18059(6) 0.0199(2) Uani 1 1 d .
C21 C 1.08199(6) 0.9088(2) 0.22396(6) 0.0208(2) Uani 1 1 d .
C22 C 1.08088(6) 1.0026(2) 0.29008(6) 0.0214(2) Uani 1 1 d .
C23 C 1.04741(6) 0.8974(2) 0.39511(6) 0.0250(2) Uani 1 1 d .
H23 H 1.0813 1.0300 0.4238 0.030 Uiso 1 1 calc R
C24 C 1.01163(7) 0.7425(2) 0.42691(6) 0.0276(2) Uani 1 1 d .
H24 H 1.0201 0.7700 0.4769 0.033 Uiso 1 1 calc R
C25 C 0.96263(6) 0.5441(2) 0.38534(6) 0.0260(2) Uani 1 1 d .
H25 H 0.9394 0.4318 0.4077 0.031 Uiso 1 1 calc R
C26 C 0.94794(6) 0.5112(2) 0.31217(6) 0.0227(2) Uani 1 1 d .
H26 H 0.9146 0.3757 0.2845 0.027 Uiso 1 1 calc R
C27 C 0.80761(6) 0.6830(2) 0.18333(6) 0.0206(2) Uani 1 1 d .
H27 H 0.8442 0.8094 0.2118 0.025 Uiso 1 1 calc R
C28 C 0.73466(6) 0.6963(2) 0.17901(6) 0.0232(2) Uani 1 1 d .
H28 H 0.7215 0.8296 0.2046 0.028 Uiso 1 1 calc R
C29 C 0.68026(6) 0.5133(2) 0.13699(6) 0.0250(2) Uani 1 1 d .
H29 H 0.6307 0.5162 0.1358 0.030 Uiso 1 1 calc R
C30 C 0.69878(6) 0.3280(2) 0.09718(6) 0.0233(2) Uani 1 1 d .
H30 H 0.6609 0.2079 0.0673 0.028 Uiso 1 1 calc R

loop_
_atom_site_aniso_label
_atom_site_aniso_U_11
_atom_site_aniso_U_22
_atom_site_aniso_U_33
_atom_site_aniso_U_23
_atom_site_aniso_U_13
_atom_site_aniso_U_12
C1 0.0243(5) 0.0216(5) 0.0220(5) 0.0005(4) 0.0081(4) 0.0026(4)
C2 0.0329(6) 0.0197(5) 0.0196(5) -0.0007(4) 0.0078(4) 0.0039(4)
C3 0.0305(6) 0.0184(5) 0.0184(5) 0.0007(4) 0.0039(4) -0.0039(4)
C4 0.0249(5) 0.0219(5) 0.0199(5) 0.0032(4) 0.0068(4) -0.0015(4)
C5 0.0229(5) 0.0176(5) 0.0180(5) 0.0048(4) 0.0073(4) 0.0011(4)
C6 0.0219(5) 0.0179(5) 0.0161(5) 0.0043(4) 0.0071(4) 0.0018(4)
C7 0.0205(5) 0.0198(5) 0.0181(5) 0.0026(4) 0.0058(4) 0.0058(4)
C8 0.0208(5) 0.0202(5) 0.0195(5) 0.0013(4) 0.0052(4) 0.0059(4)
C9 0.0240(5) 0.0217(5) 0.0209(5) -0.0009(4) 0.0024(4) 0.0039(4)
C10 0.0227(5) 0.0214(5) 0.0272(6) -0.0017(4) 0.0019(4) -0.0013(4)
C11 0.0224(5) 0.0268(6) 0.0287(6) 0.0006(5) 0.0075(4) -0.0018(4)
C12 0.0221(5) 0.0254(5) 0.0234(5) -0.0007(4) 0.0074(4) 0.0006(4)
C13 0.0199(5) 0.0244(5) 0.0229(5) 0.0000(4) 0.0090(4) 0.0015(4)
C14 0.0233(5) 0.0231(5) 0.0207(5) -0.0018(4) 0.0091(4) 0.0031(4)
C15 0.0209(5) 0.0173(5) 0.0181(5) 0.0027(4) 0.0057(4) 0.0032(4)
C16 0.0232(5) 0.0168(5) 0.0162(5) 0.0030(4) 0.0049(4) 0.0022(4)
C17 0.0240(5) 0.0170(5) 0.0162(5) 0.0047(4) 0.0058(4) 0.0015(4)
C18 0.0215(5) 0.0161(4) 0.0171(5) 0.0031(4) 0.0066(4) 0.0019(4)
C19 0.0206(5) 0.0167(5) 0.0186(5) 0.0018(4) 0.0064(4) 0.0034(4)
C20 0.0189(5) 0.0192(5) 0.0185(5) 0.0021(4) 0.0048(4) 0.0034(4)
C21 0.0187(5) 0.0193(5) 0.0202(5) 0.0020(4) 0.0042(4) 0.0040(4)
C22 0.0192(5) 0.0196(5) 0.0199(5) 0.0020(4) 0.0030(4) 0.0047(4)
C23 0.0241(5) 0.0258(5) 0.0202(5) -0.0021(4) 0.0045(4) 0.0039(4)
C24 0.0305(6) 0.0335(6) 0.0165(5) 0.0019(4) 0.0079(4) 0.0078(5)
C25 0.0275(5) 0.0283(6) 0.0219(5) 0.0059(4) 0.0103(4) 0.0056(5)
C26 0.0228(5) 0.0222(5) 0.0210(5) 0.0020(4) 0.0072(4) 0.0027(4)
C27 0.0232(5) 0.0192(5) 0.0177(5) 0.0021(4) 0.0070(4) 0.0006(4)
C28 0.0261(5) 0.0225(5) 0.0222(5) 0.0019(4) 0.0114(4) 0.0041(4)
C29 0.0228(5) 0.0262(5) 0.0280(6) 0.0038(4) 0.0127(5) 0.0011(4)
C30 0.0229(5) 0.0210(5) 0.0240(5) 0.0019(4) 0.0079(4) -0.0026(4)

loop_
_atom_type_symbol
_atom_type_description
_atom_type_number_in_cell
_atom_type_scat_dispersion_real
_atom_type_scat_dispersion_imag
_atom_type_scat_source
C C 120 0.0181 0.0091
; International Tables for Crystallography (1992). 
Vol. C, Tables 4.2.6.8 and 6.1.1.4
;
H H 72 0.0000 0.0000
; International Tables for Crystallography (1992). 
Vol. C, Tables 4.2.6.8 and 6.1.1.4
;

loop_
_geom_angle_atom_site_label_1
_geom_angle_atom_site_label_2
_geom_angle_atom_site_label_3
_geom_angle
C2 C1 C16 121.48(10)
C2 C1 H1 119.3
C16 C1 H1 119.3
C1 C2 C3 119.96(10)
C1 C2 H2 120.0
C3 C2 H2 120.0
C4 C3 C2 119.77(10)
C4 C3 H3 120.1
C2 C3 H3 120.1
C3 C4 C17 121.46(10)
C3 C4 H4 119.3
C17 C4 H4 119.3
C30 C5 C6 118.78(10)
C30 C5 C17 120.97(10)
C6 C5 C17 120.17(9)
C27 C6 C5 118.21(9)
C27 C6 C18 121.25(9)
C5 C6 C18 120.04(9)
C8 C7 C26 118.48(9)
C8 C7 C19 120.24(9)
C26 C7 C19 120.75(10)
C7 C8 C23 118.83(10)
C7 C8 C22 119.79(9)
C23 C8 C22 121.15(10)
C10 C9 C22 121.13(10)
C10 C9 H9 119.4
C22 C9 H9 119.4
C9 C10 C11 119.87(10)
C9 C10 H10 120.1
C11 C10 H10 120.1
C12 C11 C10 120.01(11)
C12 C11 H11 120.0
C10 C11 H11 120.0
C11 C12 C21 121.41(10)
C11 C12 H12 119.3
C21 C12 H12 119.3
C14 C13 C20 121.01(10)
C14 C13 H13 119.5
C20 C13 H13 119.5
C13 C14 C15 121.24(10)
C13 C14 H14 119.4
C15 C14 H14 119.4
C18 C15 C14 118.55(9)
C18 C15 C16 120.25(9)
C14 C15 C16 121.19(9)
C1 C16 C17 118.53(10)
C1 C16 C15 121.29(10)
C17 C16 C15 120.12(9)
C4 C17 C16 118.80(10)
C4 C17 C5 122.30(10)
C16 C17 C5 118.88(9)
C15 C18 C19 118.40(9)
C15 C18 C6 117.93(9)
C19 C18 C6 123.36(9)
C20 C19 C18 118.99(9)
C20 C19 C7 117.05(9)
C18 C19 C7 123.63(9)
C19 C20 C13 118.36(10)
C19 C20 C21 120.08(9)
C13 C20 C21 121.56(9)
C12 C21 C22 118.52(10)
C12 C21 C20 121.48(10)
C22 C21 C20 119.91(9)
C9 C22 C21 118.99(10)
C9 C22 C8 122.37(10)
C21 C22 C8 118.47(9)
C24 C23 C8 121.41(10)
C24 C23 H23 119.3
C8 C23 H23 119.3
C23 C24 C25 119.63(10)
C23 C24 H24 120.2
C25 C24 H24 120.2
C26 C25 C24 120.16(10)
C26 C25 H25 119.9
C24 C25 H25 119.9
C25 C26 C7 121.23(10)
C25 C26 H26 119.4
C7 C26 H26 119.4
C28 C27 C6 121.66(10)
C28 C27 H27 119.2
C6 C27 H27 119.2
C27 C28 C29 119.78(10)
C27 C28 H28 120.1
C29 C28 H28 120.1
C30 C29 C28 119.72(10)
C30 C29 H29 120.1
C28 C29 H29 120.1
C29 C30 C5 121.56(10)
C29 C30 H30 119.2
C5 C30 H30 119.2

loop_
_geom_bond_atom_site_label_1
_geom_bond_atom_site_label_2
_geom_bond_distance
C1 C2 1.3745(15)
C1 C16 1.4108(15)
C1 H1 0.9500
C2 C3 1.3936(16)
C2 H2 0.9500
C3 C4 1.3768(15)
C3 H3 0.9500
C4 C17 1.4077(15)
C4 H4 0.9500
C5 C30 1.4098(15)
C5 C6 1.4144(15)
C5 C17 1.4624(15)
C6 C27 1.4142(14)
C6 C18 1.4690(14)
C7 C8 1.4112(15)
C7 C26 1.4134(15)
C7 C19 1.4666(14)
C8 C23 1.4129(15)
C8 C22 1.4586(15)
C9 C10 1.3759(16)
C9 C22 1.4097(15)
C9 H9 0.9500
C10 C11 1.3942(16)
C10 H10 0.9500
C11 C12 1.3772(16)
C11 H11 0.9500
C12 C21 1.4056(15)
C12 H12 0.9500
C13 C14 1.3634(15)
C13 C20 1.4123(14)
C13 H13 0.9500
C14 C15 1.4132(14)
C14 H14 0.9500
C15 C18 1.4076(14)
C15 C16 1.4612(14)
C16 C17 1.4115(15)
C18 C19 1.4411(14)
C19 C20 1.4059(14)
C20 C21 1.4629(15)
C21 C22 1.4133(15)
C23 C24 1.3732(16)
C23 H23 0.9500
C24 C25 1.3990(17)
C24 H24 0.9500
C25 C26 1.3750(15)
C25 H25 0.9500
C26 H26 0.9500
C27 C28 1.3793(15)
C27 H27 0.9500
C28 C29 1.3946(16)
C28 H28 0.9500
C29 C30 1.3799(16)
C29 H29 0.9500
C30 H30 0.9500

loop_
_geom_torsion_atom_site_label_1
_geom_torsion_atom_site_label_2
_geom_torsion_atom_site_label_3
_geom_torsion_atom_site_label_4
_geom_torsion
C16 C1 C2 C3 0.57(16)
C1 C2 C3 C4 -0.17(16)
C2 C3 C4 C17 -0.13(16)
C30 C5 C6 C27 -5.69(14)
C17 C5 C6 C27 171.22(9)
C30 C5 C6 C18 -177.71(9)
C17 C5 C6 C18 -0.81(14)
C26 C7 C8 C23 -5.88(14)
C19 C7 C8 C23 -177.56(9)
C26 C7 C8 C22 168.70(9)
C19 C7 C8 C22 -2.99(14)
C22 C9 C10 C11 0.26(16)
C9 C10 C11 C12 1.31(17)
C10 C11 C12 C21 -0.57(17)
C20 C13 C14 C15 9.60(16)
C13 C14 C15 C18 -2.39(15)
C13 C14 C15 C16 176.65(10)
C2 C1 C16 C17 -0.65(15)
C2 C1 C16 C15 176.34(10)
C18 C15 C16 C1 -168.10(9)
C14 C15 C16 C1 12.87(15)
C18 C15 C16 C17 8.84(15)
C14 C15 C16 C17 -170.19(9)
C3 C4 C17 C16 0.05(15)
C3 C4 C17 C5 178.27(10)
C1 C16 C17 C4 0.33(14)
C15 C16 C17 C4 -176.69(9)
C1 C16 C17 C5 -177.95(9)
C15 C16 C17 C5 5.02(14)
C30 C5 C17 C4 -10.27(15)
C6 C5 C17 C4 172.90(9)
C30 C5 C17 C16 167.95(9)
C6 C5 C17 C16 -8.88(14)
C14 C15 C18 C19 -13.16(14)
C16 C15 C18 C19 167.79(9)
C14 C15 C18 C6 160.73(9)
C16 C15 C18 C6 -18.32(14)
C27 C6 C18 C15 -157.39(9)
C5 C6 C18 C15 14.38(14)
C27 C6 C18 C19 16.17(15)
C5 C6 C18 C19 -172.05(9)
C15 C18 C19 C20 21.93(14)
C6 C18 C19 C20 -151.60(10)
C15 C18 C19 C7 -151.23(10)
C6 C18 C19 C7 35.23(15)
C8 C7 C19 C20 19.97(14)
C26 C7 C19 C20 -151.52(10)
C8 C7 C19 C18 -166.75(9)
C26 C7 C19 C18 21.76(15)
C18 C19 C20 C13 -14.97(14)
C7 C19 C20 C13 158.64(9)
C18 C19 C20 C21 165.00(9)
C7 C19 C20 C21 -21.39(14)
C14 C13 C20 C19 -0.66(15)
C14 C13 C20 C21 179.37(10)
C11 C12 C21 C22 -1.70(16)
C11 C12 C21 C20 174.83(10)
C19 C20 C21 C12 -170.39(10)
C13 C20 C21 C12 9.58(15)
C19 C20 C21 C22 6.09(15)
C13 C20 C21 C22 -173.94(9)
C10 C9 C22 C21 -2.53(15)
C10 C9 C22 C8 172.62(10)
C12 C21 C22 C9 3.19(15)
C20 C21 C22 C9 -173.39(9)
C12 C21 C22 C8 -172.15(9)
C20 C21 C22 C8 11.26(14)
C7 C8 C22 C9 172.16(9)
C23 C8 C22 C9 -13.40(15)
C7 C8 C22 C21 -12.66(14)
C23 C8 C22 C21 161.78(10)
C7 C8 C23 C24 3.29(16)
C22 C8 C23 C24 -171.20(10)
C8 C23 C24 C25 1.03(17)
C23 C24 C25 C26 -2.67(16)
C24 C25 C26 C7 -0.08(16)
C8 C7 C26 C25 4.37(15)
C19 C7 C26 C25 176.01(10)
C5 C6 C27 C28 4.91(15)
C18 C6 C27 C28 176.83(9)
C6 C27 C28 C29 -0.50(16)
C27 C28 C29 C30 -3.11(16)
C28 C29 C30 C5 2.21(16)
C6 C5 C30 C29 2.27(15)
C17 C5 C30 C29 -174.61(10)
